data_7038259
loop_
_publ_author_name
'Schleicher, David'
'Tronnier, Alexander'
'Leopold, Hendrik'
'Borrmann, Horst'
'Strassner, Thomas'

_publ_section_title
;
 Unusual dimer formation of cyclometalated ruthenium NHC p-cymene
 complexes.
;
_journal_issue 8
_journal_name_full 'Dalton transactions (Cambridge, England : 2003)'
_journal_page_first 3260
_journal_page_last 3263
_journal_paper_doi 10.1039/c6dt00100a
_journal_volume 45
_journal_year 2016
_chemical_compound_source 'see text'
_chemical_formula_moiety 'C20 H23 Cl N2 Ru'
_chemical_formula_sum 'C20 H23 Cl N2 Ru'
_chemical_formula_weight 427.92
_chemical_melting_point 488
_space_group_IT_number 19
_symmetry_cell_setting orthorhombic
_symmetry_Int_Tables_number 19
_symmetry_space_group_name_Hall 'P 2ac 2ab'
_symmetry_space_group_name_H-M 'P 21 21 21'
_atom_sites_solution_hydrogens geom
_atom_sites_solution_primary direct
_atom_sites_solution_secondary difmap
_audit_update_record
;
2015-12-10 deposited with the CCDC.
2016-01-20 downloaded from the CCDC.
;
_cell_angle_alpha 90
_cell_angle_beta 90
_cell_angle_gamma 90
_cell_formula_units_Z 4
_cell_length_a 10.982(2)
_cell_length_b 12.1790(14)
_cell_length_c 13.450(3)
_cell_measurement_reflns_used 995
_cell_measurement_temperature 198
_cell_measurement_theta_max 26.408
_cell_measurement_theta_min 2.256
_cell_volume 1798.9(6)
_computing_cell_refinement 'Dirax/lsq (Duisenberg, 1992)'
_computing_data_collection 'Collect (Nonius BV, 1999)'
_computing_data_reduction 'EvalCCD (Duisenberg et al., 2003)'
_computing_molecular_graphics 'PLATON(Spek, 2011),ORTEP(Farrugia, L. J. 1997),MERCURY(van de Streek, J. 2006)'
_computing_publication_material 'PLATON (Spek, 2011), enCIFer (Allen, 2004)'
_computing_structure_refinement 'SHELXL97 (Sheldrick, 1997), SHELXLE (Huebschle, 2011)'
_computing_structure_solution 'SIR92 (Altomare et al., 1994)'
_diffrn_ambient_temperature 198
_diffrn_detector 'CCD plate'
_diffrn_detector_area_resol_mean 9
_diffrn_measured_fraction_theta_full 0.999
_diffrn_measured_fraction_theta_max 0.999
_diffrn_measurement_device '95mm CCD camera on \k-goniostat'
_diffrn_measurement_device_type 'Bruker KappaCCD'
_diffrn_measurement_method 'phi- and omega-rotation'
_diffrn_radiation_monochromator graphite
_diffrn_radiation_probe x-ray
_diffrn_radiation_source 'fine-focus sealed tube'
_diffrn_radiation_type MoK\a
_diffrn_radiation_wavelength 0.71073
_diffrn_reflns_av_R_equivalents 0.0469
_diffrn_reflns_av_unetI/netI 0.0250
_diffrn_reflns_limit_h_max 13
_diffrn_reflns_limit_h_min -13
_diffrn_reflns_limit_k_max 15
_diffrn_reflns_limit_k_min -14
_diffrn_reflns_limit_l_max 16
_diffrn_reflns_limit_l_min -16
_diffrn_reflns_number 40661
_diffrn_reflns_reduction_process
;
;
_diffrn_reflns_theta_full 26.41
_diffrn_reflns_theta_max 26.41
_diffrn_reflns_theta_min 2.26
_exptl_absorpt_coefficient_mu 1.023
_exptl_absorpt_correction_T_max 0.763
_exptl_absorpt_correction_T_min 0.624
_exptl_absorpt_correction_type multi-scan
_exptl_absorpt_process_details 'SADABS 2.10.(Sheldrick,Bruker AXS Inc.,2002)'
_exptl_crystal_colour orange
_exptl_crystal_density_diffrn 1.580
_exptl_crystal_density_method 'Not Measured'
_exptl_crystal_description fragment
_exptl_crystal_F_000 872
_exptl_crystal_size_max 0.510
_exptl_crystal_size_mid 0.300
_exptl_crystal_size_min 0.280
_refine_diff_density_max 0.571
_refine_diff_density_min -0.646
_refine_diff_density_rms 0.206
_refine_ls_abs_structure_details 'Flack H.D. (1983), Acta Cryst. A39, 876-881'
_refine_ls_abs_structure_Flack 0.01(3)
_refine_ls_extinction_method none
_refine_ls_goodness_of_fit_ref 1.264
_refine_ls_hydrogen_treatment constr
_refine_ls_matrix_type full
_refine_ls_number_parameters 222
_refine_ls_number_reflns 3699
_refine_ls_number_restraints 0
_refine_ls_restrained_S_all 1.264
_refine_ls_R_factor_all 0.0289
_refine_ls_R_factor_gt 0.0227
_refine_ls_shift/su_max 0.002
_refine_ls_shift/su_mean 0.000
_refine_ls_structure_factor_coef Fsqd
_refine_ls_weighting_details 'calc w=1/[\s^2^(Fo^2^)+(0.0381P)^2^]         where P=(Fo^2^+2Fc^2^)/3'
_refine_ls_weighting_scheme calc
_refine_ls_wR_factor_gt 0.0636
_refine_ls_wR_factor_ref 0.0660
_reflns_number_gt 3412
_reflns_number_total 3699
_reflns_threshold_expression I>2\s(I)
_cod_data_source_file c6dt00100a2.cif
_cod_data_source_block compound_1
_cod_depositor_comments
;
The following automatic conversions were performed:

'_symmetry_cell_setting' value 'Orthorhombic' changed to
'orthorhombic' according to
/usr/data/users/saulius/crontab/automatic-downloads/rss-feeds/RSC/lib/dictionaries/cif_core.dic
dictionary named 'cif_core.dic' version 2.4.2 from 2011-04-26.

Automatic conversion script
Id: cif_fix_values 4268 2015-11-12 08:31:59Z antanas 

 Adding full bibliography for 7038257--7038259.cif.
;
_cod_database_code 7038259

loop_
_symmetry_equiv_pos_site_id
_symmetry_equiv_pos_as_xyz
1 x,y,z
2 1/2-x,-y,1/2+z
3 1/2+x,1/2-y,-z
4 -x,1/2+y,1/2-z

loop_
_atom_site_aniso_label
_atom_site_aniso_U_11
_atom_site_aniso_U_22
_atom_site_aniso_U_33
_atom_site_aniso_U_23
_atom_site_aniso_U_13
_atom_site_aniso_U_12
Ru1 0.0140(1) 0.0176(1) 0.0171(1) 0.0018(1) 0.0003(1) 0.0003(1)
Cl1 0.0294(5) 0.0261(4) 0.0311(4) -0.0093(4) 0.0000(4) 0.0015(3)
N1 0.0150(14) 0.0213(12) 0.0309(15) 0.0011(11) 0.0023(12) 0.0004(10)
N2 0.0226(15) 0.0228(13) 0.0281(14) 0.0036(11) 0.0046(12) -0.0015(12)
C1 0.0195(15) 0.0178(16) 0.0264(15) -0.0017(15) 0.0013(13) -0.0018(14)
C2 0.0228(17) 0.0324(19) 0.0447(19) 0.0045(17) 0.0150(15) -0.0012(16)
C3 0.0154(18) 0.0304(18) 0.049(2) -0.0010(17) 0.0091(16) -0.0001(14)
C4 0.0226(17) 0.0185(14) 0.0244(15) -0.0018(12) -0.0051(15) 0.0015(14)
C5 0.0183(16) 0.0169(15) 0.0217(17) 0.0009(13) -0.0018(13) -0.0021(12)
C6 0.0265(18) 0.0216(17) 0.0257(18) -0.0006(14) -0.0015(15) -0.0029(14)
C7 0.044(2) 0.0220(17) 0.0221(18) 0.0049(14) -0.0067(17) -0.0025(16)
C8 0.043(2) 0.0225(16) 0.0318(19) 0.0032(15) -0.0196(18) 0.0027(16)
C9 0.0234(18) 0.0234(17) 0.0349(19) -0.0036(15) -0.0084(15) 0.0041(14)
C10 0.034(2) 0.0317(19) 0.0294(19) 0.0081(15) 0.0065(16) 0.0029(16)
C11 0.0224(17) 0.041(2) 0.0357(18) -0.0081(17) -0.0051(14) -0.0019(16)
C12 0.0155(16) 0.0259(17) 0.0286(19) -0.0070(14) -0.0016(13) 0.0054(13)
C13 0.0210(18) 0.0230(17) 0.0206(16) 0.0012(13) -0.0021(14) 0.0070(14)
C14 0.0237(18) 0.0170(14) 0.0267(18) 0.0034(12) 0.0022(14) 0.0040(12)
C15 0.0178(16) 0.0203(14) 0.0261(16) -0.0035(12) -0.0020(15) 0.0017(14)
C16 0.0249(18) 0.0220(17) 0.0197(16) -0.0037(13) 0.0005(14) 0.0041(13)
C17 0.0157(15) 0.0204(16) 0.0241(16) -0.0005(13) 0.0058(13) 0.0002(13)
C18 0.0260(18) 0.0261(18) 0.034(2) 0.0000(15) -0.0028(16) -0.0071(14)
C19 0.045(3) 0.048(3) 0.080(3) -0.038(2) -0.011(3) -0.006(2)
C20 0.045(3) 0.039(2) 0.056(3) 0.003(2) -0.027(2) -0.012(2)

loop_
_atom_site_label
_atom_site_type_symbol
_atom_site_thermal_displace_type
_atom_site_fract_x
_atom_site_fract_y
_atom_site_fract_z
_atom_site_occupancy
_atom_site_U_iso_or_equiv
_atom_site_calc_flag
_atom_site_refinement_flags
Ru1 Ru Uani 0.38451(2) 1.01172(2) 0.34724(2) 1.000 0.0162(1) d .
Cl1 Cl Uani 0.35000(8) 0.85223(7) 0.24486(6) 1.000 0.0289(3) d .
N1 N Uani 0.6400(2) 0.9486(2) 0.32963(19) 1.000 0.0224(8) d .
N2 N Uani 0.6027(3) 1.0445(2) 0.20011(19) 1.000 0.0245(8) d .
C1 C Uani 0.5522(3) 1.0084(3) 0.2845(2) 1.000 0.0212(9) d .
C2 C Uani 0.7231(3) 1.0084(3) 0.1934(3) 1.000 0.0333(11) d .
C3 C Uani 0.7460(3) 0.9477(3) 0.2735(3) 1.000 0.0316(11) d .
C4 C Uani 0.6050(3) 0.8926(2) 0.4170(2) 1.000 0.0218(9) d .
C5 C Uani 0.4829(3) 0.9104(2) 0.4415(2) 1.000 0.0190(9) d .
C6 C Uani 0.4421(3) 0.8578(3) 0.5269(2) 1.000 0.0246(10) d .
C7 C Uani 0.5198(4) 0.7910(3) 0.5828(3) 1.000 0.0294(11) d .
C8 C Uani 0.6382(4) 0.7745(3) 0.5553(3) 1.000 0.0324(11) d .
C9 C Uani 0.6826(3) 0.8261(3) 0.4705(3) 1.000 0.0272(10) d .
C10 C Uani 0.5413(4) 1.1077(3) 0.1231(3) 1.000 0.0317(11) d .
C11 C Uani 0.0894(3) 0.9961(3) 0.2706(3) 1.000 0.0330(11) d .
C12 C Uani 0.1865(3) 1.0586(3) 0.3237(2) 1.000 0.0233(10) d .
C13 C Uani 0.2593(3) 1.1362(3) 0.2732(2) 1.000 0.0215(10) d .
C14 C Uani 0.3557(3) 1.1884(2) 0.3234(2) 1.000 0.0225(10) d .
C15 C Uani 0.3774(3) 1.1713(2) 0.4270(2) 1.000 0.0214(9) d .
C16 C Uani 0.3025(3) 1.0936(3) 0.4753(2) 1.000 0.0222(10) d .
C17 C Uani 0.2068(3) 1.0382(2) 0.4262(2) 1.000 0.0201(9) d .
C18 C Uani 0.4708(3) 1.2392(3) 0.4820(3) 1.000 0.0287(11) d .
C19 C Uani 0.4030(4) 1.3291(3) 0.5393(4) 1.000 0.0577(17) d .
C20 C Uani 0.5528(4) 1.1726(3) 0.5501(3) 1.000 0.0467(16) d .
H2 H Uiso 0.77850 1.02430 0.14110 1.000 0.0400 c R
H3 H Uiso 0.82000 0.91120 0.28910 1.000 0.0380 c R
H6 H Uiso 0.36010 0.86730 0.54760 1.000 0.0300 c R
H7 H Uiso 0.48960 0.75640 0.64110 1.000 0.0350 c R
H8 H Uiso 0.68960 0.72820 0.59370 1.000 0.0390 c R
H9 H Uiso 0.76450 0.81570 0.44980 1.000 0.0330 c R
H10A H Uiso 0.55930 1.18590 0.13190 1.000 0.0470 c R
H10B H Uiso 0.45320 1.09600 0.12790 1.000 0.0470 c R
H10C H Uiso 0.57000 1.08380 0.05760 1.000 0.0470 c R
H11A H Uiso 0.00940 1.02540 0.28910 1.000 0.0500 c R
H11B H Uiso 0.09400 0.91840 0.28920 1.000 0.0500 c R
H11C H Uiso 0.10090 1.00340 0.19870 1.000 0.0500 c R
H13 H Uiso 0.24320 1.15310 0.20550 1.000 0.0260 c R
H14 H Uiso 0.40780 1.23640 0.28750 1.000 0.0270 c R
H16 H Uiso 0.31710 1.07790 0.54350 1.000 0.0270 c R
H17 H Uiso 0.15660 0.98790 0.46140 1.000 0.0240 c R
H18 H Uiso 0.52370 1.27590 0.43140 1.000 0.0340 c R
H19A H Uiso 0.35430 1.29550 0.59220 1.000 0.0860 c R
H19B H Uiso 0.34940 1.36910 0.49370 1.000 0.0860 c R
H19C H Uiso 0.46200 1.38010 0.56850 1.000 0.0860 c R
H20A H Uiso 0.59610 1.11700 0.51100 1.000 0.0700 c R
H20B H Uiso 0.50320 1.13640 0.60110 1.000 0.0700 c R
H20C H Uiso 0.61190 1.22140 0.58210 1.000 0.0700 c R

loop_
_atom_type_symbol
_atom_type_description
_atom_type_scat_dispersion_real
_atom_type_scat_dispersion_imag
_atom_type_scat_source
C C 0.0033 0.0016 ' International Tables Vol C Tables 4.2.6.8 and 6.1.1.4'
H H 0.0000 0.0000 ' International Tables Vol C Tables 4.2.6.8 and 6.1.1.4'
Cl Cl 0.1484 0.1585 ' International Tables Vol C Tables 4.2.6.8 and 6.1.1.4'
N N 0.0061 0.0033 ' International Tables Vol C Tables 4.2.6.8 and 6.1.1.4'
Ru Ru -1.2594 0.8363 ' International Tables Vol C Tables 4.2.6.8 and 6.1.1.4'

loop_
_geom_angle_atom_site_label_1
_geom_angle_atom_site_label_2
_geom_angle_atom_site_label_3
_geom_angle
_geom_angle_publ_flag
Cl1 Ru1 C1 83.62(10) yes
Cl1 Ru1 C5 87.23(7) yes
Cl1 Ru1 C12 88.42(9) yes
Cl1 Ru1 C13 101.06(8) yes
Cl1 Ru1 C14 133.05(8) yes
Cl1 Ru1 C15 167.22(8) yes
Cl1 Ru1 C16 138.88(9) yes
Cl1 Ru1 C17 104.43(7) yes
C1 Ru1 C5 76.65(12) yes
C1 Ru1 C12 144.83(11) yes
C1 Ru1 C13 112.34(12) yes
C1 Ru1 C14 95.14(13) yes
C1 Ru1 C15 104.51(13) yes
C1 Ru1 C16 135.42(13) yes
C1 Ru1 C17 171.88(12) yes
C5 Ru1 C12 137.24(12) yes
C5 Ru1 C13 168.21(11) yes
C5 Ru1 C14 138.32(11) yes
C5 Ru1 C15 104.11(10) yes
C5 Ru1 C16 90.25(11) yes
C5 Ru1 C17 104.44(11) yes
C12 Ru1 C13 36.19(12) yes
C12 Ru1 C14 66.15(13) yes
C12 Ru1 C15 79.26(12) yes
C12 Ru1 C16 66.44(11) yes
C12 Ru1 C17 36.61(10) yes
C13 Ru1 C14 36.61(12) yes
C13 Ru1 C15 66.88(11) yes
C13 Ru1 C16 77.99(11) yes
C13 Ru1 C17 65.55(10) yes
C14 Ru1 C15 37.72(10) yes
C14 Ru1 C16 66.98(12) yes
C14 Ru1 C17 78.66(10) yes
C15 Ru1 C16 37.38(12) yes
C15 Ru1 C17 67.38(11) yes
C16 Ru1 C17 37.17(11) yes
C1 N1 C3 111.0(3) yes
C1 N1 C4 116.1(2) yes
C3 N1 C4 132.6(3) yes
C1 N2 C2 110.1(3) yes
C1 N2 C10 125.8(3) yes
C2 N2 C10 124.0(3) yes
Ru1 C1 N1 118.2(2) yes
Ru1 C1 N2 136.4(3) yes
N1 C1 N2 105.2(3) yes
N2 C2 C3 107.6(3) yes
N1 C3 C2 106.1(3) yes
N1 C4 C5 112.5(2) yes
N1 C4 C9 123.4(3) yes
C5 C4 C9 124.1(3) no
Ru1 C5 C4 116.63(19) yes
Ru1 C5 C6 127.7(2) yes
C4 C5 C6 115.6(3) no
C5 C6 C7 121.1(3) no
C6 C7 C8 121.4(4) no
C7 C8 C9 119.3(4) no
C4 C9 C8 118.5(3) no
Ru1 C12 C11 128.5(2) yes
Ru1 C12 C13 72.13(19) yes
Ru1 C12 C17 70.72(18) yes
C11 C12 C13 121.1(3) no
C11 C12 C17 119.2(3) no
C13 C12 C17 119.7(3) no
Ru1 C13 C12 71.69(19) yes
Ru1 C13 C14 68.69(16) yes
C12 C13 C14 119.8(3) no
Ru1 C14 C13 74.70(18) yes
Ru1 C14 C15 72.01(14) yes
C13 C14 C15 121.8(3) no
Ru1 C15 C14 70.27(14) yes
Ru1 C15 C16 69.90(16) yes
Ru1 C15 C18 133.7(2) yes
C14 C15 C16 116.7(3) no
C14 C15 C18 120.7(3) no
C16 C15 C18 122.5(3) no
Ru1 C16 C15 72.73(16) yes
Ru1 C16 C17 73.75(17) yes
C15 C16 C17 122.6(3) no
Ru1 C17 C12 72.67(18) yes
Ru1 C17 C16 69.09(18) yes
C12 C17 C16 119.2(3) no
C15 C18 C19 107.9(3) no
C15 C18 C20 113.9(3) no
C19 C18 C20 111.5(3) no
N2 C2 H2 126.00 no
C3 C2 H2 126.00 no
N1 C3 H3 127.00 no
C2 C3 H3 127.00 no
C5 C6 H6 119.00 no
C7 C6 H6 119.00 no
C6 C7 H7 119.00 no
C8 C7 H7 119.00 no
C7 C8 H8 120.00 no
C9 C8 H8 120.00 no
C4 C9 H9 121.00 no
C8 C9 H9 121.00 no
N2 C10 H10A 110.00 no
N2 C10 H10B 109.00 no
N2 C10 H10C 109.00 no
H10A C10 H10B 109.00 no
H10A C10 H10C 109.00 no
H10B C10 H10C 109.00 no
C12 C11 H11A 109.00 no
C12 C11 H11B 109.00 no
C12 C11 H11C 110.00 no
H11A C11 H11B 109.00 no
H11A C11 H11C 109.00 no
H11B C11 H11C 109.00 no
Ru1 C13 H13 133.00 no
C12 C13 H13 120.00 no
C14 C13 H13 120.00 no
Ru1 C14 H14 126.00 no
C13 C14 H14 119.00 no
C15 C14 H14 119.00 no
Ru1 C16 H16 127.00 no
C15 C16 H16 119.00 no
C17 C16 H16 119.00 no
Ru1 C17 H17 130.00 no
C12 C17 H17 120.00 no
C16 C17 H17 120.00 no
C15 C18 H18 108.00 no
C19 C18 H18 108.00 no
C20 C18 H18 108.00 no
C18 C19 H19A 109.00 no
C18 C19 H19B 109.00 no
C18 C19 H19C 109.00 no
H19A C19 H19B 110.00 no
H19A C19 H19C 110.00 no
H19B C19 H19C 109.00 no
C18 C20 H20A 109.00 no
C18 C20 H20B 109.00 no
C18 C20 H20C 109.00 no
H20A C20 H20B 110.00 no
H20A C20 H20C 109.00 no
H20B C20 H20C 109.00 no

loop_
_geom_bond_atom_site_label_1
_geom_bond_atom_site_label_2
_geom_bond_distance
_geom_bond_publ_flag
Ru1 Cl1 2.4110(10) yes
Ru1 C1 2.026(3) yes
Ru1 C5 2.073(3) yes
Ru1 C12 2.270(3) yes
Ru1 C13 2.276(3) yes
Ru1 C14 2.198(3) yes
Ru1 C15 2.221(3) yes
Ru1 C16 2.185(3) yes
Ru1 C17 2.245(3) yes
N1 C1 1.352(4) yes
N1 C3 1.388(4) yes
N1 C4 1.412(4) yes
N2 C1 1.338(4) yes
N2 C2 1.396(5) yes
N2 C10 1.456(5) yes
C2 C3 1.331(6) no
C4 C5 1.398(5) no
C4 C9 1.378(5) no
C5 C6 1.389(4) no
C6 C7 1.398(5) no
C7 C8 1.367(6) no
C8 C9 1.391(6) no
C11 C12 1.492(5) no
C12 C13 1.412(5) no
C12 C17 1.419(4) no
C13 C14 1.407(4) no
C14 C15 1.429(4) no
C15 C16 1.412(4) no
C15 C18 1.511(5) no
C16 C17 1.413(4) no
C18 C19 1.532(6) no
C18 C20 1.519(5) no
C2 H2 0.9500 no
C3 H3 0.9500 no
C6 H6 0.9500 no
C7 H7 0.9500 no
C8 H8 0.9500 no
C9 H9 0.9500 no
C10 H10A 0.9800 no
C10 H10B 0.9800 no
C10 H10C 0.9800 no
C11 H11A 0.9800 no
C11 H11B 0.9800 no
C11 H11C 0.9800 no
C13 H13 0.9500 no
C14 H14 0.9500 no
C16 H16 0.9500 no
C17 H17 0.9500 no
C18 H18 1.0000 no
C19 H19A 0.9800 no
C19 H19B 0.9800 no
C19 H19C 0.9800 no
C20 H20A 0.9800 no
C20 H20B 0.9800 no
C20 H20C 0.9800 no

loop_
_geom_hbond_atom_site_label_D
_geom_hbond_atom_site_label_H
_geom_hbond_atom_site_label_A
_geom_hbond_distance_DH
_geom_hbond_distance_HA
_geom_hbond_distance_DA
_geom_hbond_angle_DHA
_geom_hbond_site_symmetry_A
_geom_hbond_publ_flag
C10 H10A Cl1 0.9800 2.8000 3.667(4) 148.00 4_655 yes

loop_
_geom_torsion_atom_site_label_1
_geom_torsion_atom_site_label_2
_geom_torsion_atom_site_label_3
_geom_torsion_atom_site_label_4
_geom_torsion
_geom_torsion_publ_flag
Cl1 Ru1 C1 N1 -89.2(2) no
Cl1 Ru1 C1 N2 83.8(4) no
C5 Ru1 C1 N1 -0.5(2) no
C5 Ru1 C1 N2 172.4(4) no
C12 Ru1 C1 N1 -167.2(2) no
C12 Ru1 C1 N2 5.7(5) no
C13 Ru1 C1 N1 171.5(2) no
C13 Ru1 C1 N2 -15.6(4) no
C14 Ru1 C1 N1 138.0(3) no
C14 Ru1 C1 N2 -49.0(4) no
C15 Ru1 C1 N1 100.9(3) no
C15 Ru1 C1 N2 -86.2(4) no
C16 Ru1 C1 N1 76.0(3) no
C16 Ru1 C1 N2 -111.1(3) no
Cl1 Ru1 C5 C4 84.4(2) no
Cl1 Ru1 C5 C6 -95.8(3) no
C1 Ru1 C5 C4 0.3(2) no
C1 Ru1 C5 C6 -179.9(3) no
C12 Ru1 C5 C4 169.06(19) no
C12 Ru1 C5 C6 -11.1(3) no
C14 Ru1 C5 C4 -82.3(2) no
C14 Ru1 C5 C6 97.5(3) no
C15 Ru1 C5 C4 -101.6(2) no
C15 Ru1 C5 C6 78.2(3) no
C16 Ru1 C5 C4 -136.7(2) no
C16 Ru1 C5 C6 43.2(3) no
C17 Ru1 C5 C4 -171.41(19) no
C17 Ru1 C5 C6 8.4(3) no
Cl1 Ru1 C12 C11 4.6(3) no
Cl1 Ru1 C12 C13 -111.27(17) no
Cl1 Ru1 C12 C17 117.08(17) no
C1 Ru1 C12 C11 81.2(4) no
C1 Ru1 C12 C13 -34.7(3) no
C1 Ru1 C12 C17 -166.3(2) no
C5 Ru1 C12 C11 -79.6(3) no
C5 Ru1 C12 C13 164.54(17) no
C5 Ru1 C12 C17 32.9(3) no
C13 Ru1 C12 C11 115.9(3) no
C13 Ru1 C12 C17 -131.7(3) no
C14 Ru1 C12 C11 144.0(3) no
C14 Ru1 C12 C13 28.10(17) no
C14 Ru1 C12 C17 -103.56(19) no
C15 Ru1 C12 C11 -178.8(3) no
C15 Ru1 C12 C13 65.31(18) no
C15 Ru1 C12 C17 -66.34(17) no
C16 Ru1 C12 C11 -141.9(3) no
C16 Ru1 C12 C13 102.2(2) no
C16 Ru1 C12 C17 -29.44(17) no
C17 Ru1 C12 C11 -112.5(4) no
C17 Ru1 C12 C13 131.7(3) no
Cl1 Ru1 C13 C12 71.65(17) no
Cl1 Ru1 C13 C14 -154.59(15) no
C1 Ru1 C13 C12 159.24(18) no
C1 Ru1 C13 C14 -67.0(2) no
C12 Ru1 C13 C14 133.8(3) no
C14 Ru1 C13 C12 -133.8(3) no
C15 Ru1 C13 C12 -103.92(19) no
C15 Ru1 C13 C14 29.84(17) no
C16 Ru1 C13 C12 -66.34(19) no
C16 Ru1 C13 C14 67.41(18) no
C17 Ru1 C13 C12 -29.31(17) no
C17 Ru1 C13 C14 104.45(18) no
Cl1 Ru1 C14 C13 35.2(2) no
Cl1 Ru1 C14 C15 166.78(15) no
C1 Ru1 C14 C13 121.26(18) no
C1 Ru1 C14 C15 -107.15(19) no
C5 Ru1 C14 C13 -163.08(18) no
C5 Ru1 C14 C15 -31.5(3) no
C12 Ru1 C14 C13 -27.79(16) no
C12 Ru1 C14 C15 103.8(2) no
C13 Ru1 C14 C15 131.6(3) no
C15 Ru1 C14 C13 -131.6(3) no
C16 Ru1 C14 C13 -101.11(19) no
C16 Ru1 C14 C15 30.48(18) no
C17 Ru1 C14 C13 -64.04(17) no
C17 Ru1 C14 C15 67.55(19) no
C1 Ru1 C15 C14 79.4(2) no
C1 Ru1 C15 C16 -150.82(18) no
C1 Ru1 C15 C18 -34.6(3) no
C5 Ru1 C15 C14 159.01(19) no
C5 Ru1 C15 C16 -71.2(2) no
C5 Ru1 C15 C18 44.9(3) no
C12 Ru1 C15 C14 -64.70(19) no
C12 Ru1 C15 C16 65.05(19) no
C12 Ru1 C15 C18 -178.8(3) no
C13 Ru1 C15 C14 -29.02(18) no
C13 Ru1 C15 C16 100.7(2) no
C13 Ru1 C15 C18 -143.1(3) no
C14 Ru1 C15 C16 129.7(3) no
C14 Ru1 C15 C18 -114.1(4) no
C16 Ru1 C15 C14 -129.7(3) no
C16 Ru1 C15 C18 116.2(4) no
C17 Ru1 C15 C14 -101.0(2) no
C17 Ru1 C15 C16 28.76(17) no
C17 Ru1 C15 C18 144.9(3) no
Cl1 Ru1 C16 C15 -160.61(14) no
Cl1 Ru1 C16 C17 -27.9(2) no
C1 Ru1 C16 C15 42.3(3) no
C1 Ru1 C16 C17 174.93(18) no
C5 Ru1 C16 C15 113.32(19) no
C5 Ru1 C16 C17 -114.01(18) no
C12 Ru1 C16 C15 -103.7(2) no
C12 Ru1 C16 C17 29.03(17) no
C13 Ru1 C16 C15 -67.49(19) no
C13 Ru1 C16 C17 65.19(18) no
C14 Ru1 C16 C15 -30.74(18) no
C14 Ru1 C16 C17 101.94(19) no
C15 Ru1 C16 C17 132.7(3) no
C17 Ru1 C16 C15 -132.7(3) no
Cl1 Ru1 C17 C12 -66.78(18) no
Cl1 Ru1 C17 C16 161.45(16) no
C5 Ru1 C17 C12 -157.63(18) no
C5 Ru1 C17 C16 70.61(19) no
C12 Ru1 C17 C16 -131.8(3) no
C13 Ru1 C17 C12 28.99(19) no
C13 Ru1 C17 C16 -102.8(2) no
C14 Ru1 C17 C12 65.08(19) no
C14 Ru1 C17 C16 -66.69(18) no
C15 Ru1 C17 C12 102.9(2) no
C15 Ru1 C17 C16 -28.91(18) no
C16 Ru1 C17 C12 131.8(3) no
C3 N1 C1 Ru1 175.2(2) no
C3 N1 C1 N2 0.3(4) no
C4 N1 C1 Ru1 0.6(4) no
C4 N1 C1 N2 -174.3(2) no
C1 N1 C3 C2 0.5(4) no
C4 N1 C3 C2 173.9(3) no
C1 N1 C4 C5 -0.3(4) no
C1 N1 C4 C9 178.4(3) no
C3 N1 C4 C5 -173.5(3) no
C3 N1 C4 C9 5.2(5) no
C2 N2 C1 Ru1 -174.5(3) no
C2 N2 C1 N1 -0.9(4) no
C10 N2 C1 Ru1 2.7(5) no
C10 N2 C1 N1 176.3(3) no
C1 N2 C2 C3 1.2(4) no
C10 N2 C2 C3 -176.0(3) no
N2 C2 C3 N1 -1.0(4) no
N1 C4 C5 Ru1 -0.1(3) no
N1 C4 C5 C6 -179.9(3) no
C9 C4 C5 Ru1 -178.8(2) no
C9 C4 C5 C6 1.4(4) no
N1 C4 C9 C8 -179.7(3) no
C5 C4 C9 C8 -1.1(5) no
Ru1 C5 C6 C7 179.6(3) no
C4 C5 C6 C7 -0.6(4) no
C5 C6 C7 C8 -0.4(5) no
C6 C7 C8 C9 0.6(6) no
C7 C8 C9 C4 0.1(5) no
Ru1 C12 C13 C14 -50.9(3) no
C11 C12 C13 Ru1 -124.7(3) no
C11 C12 C13 C14 -175.6(3) no
C17 C12 C13 Ru1 54.3(3) no
C17 C12 C13 C14 3.4(5) no
Ru1 C12 C17 C16 52.9(3) no
C11 C12 C17 Ru1 124.1(3) no
C11 C12 C17 C16 177.0(3) no
C13 C12 C17 Ru1 -55.0(3) no
C13 C12 C17 C16 -2.0(5) no
Ru1 C13 C14 C15 -56.9(2) no
C12 C13 C14 Ru1 52.2(3) no
C12 C13 C14 C15 -4.6(5) no
Ru1 C14 C15 C16 -53.9(2) no
Ru1 C14 C15 C18 129.9(3) no
C13 C14 C15 Ru1 58.1(3) no
C13 C14 C15 C16 4.2(4) no
C13 C14 C15 C18 -172.0(3) no
Ru1 C15 C16 C17 -56.9(3) no
C14 C15 C16 Ru1 54.1(2) no
C14 C15 C16 C17 -2.8(5) no
C18 C15 C16 Ru1 -129.8(3) no
C18 C15 C16 C17 173.4(3) no
Ru1 C15 C18 C19 -168.1(3) no
Ru1 C15 C18 C20 -43.8(4) no
C14 C15 C18 C19 100.4(4) no
C14 C15 C18 C20 -135.2(3) no
C16 C15 C18 C19 -75.5(4) no
C16 C15 C18 C20 48.8(4) no
Ru1 C16 C17 C12 -54.6(3) no
C15 C16 C17 Ru1 56.4(3) no
C15 C16 C17 C12 1.8(5) no
